data_7048226
loop_
_publ_author_name
'Carmona-Negr\'on, Jos\'e A'
'Santana, Alberto'
'Rheingold, Arnold L.'
'Mel\'endez, Enrique'

_publ_section_title
;
 Synthesis, structure, docking and cytotoxic studies of ferrocene-hormone
 conjugates for hormone-dependent breast cancer application.
;
_journal_issue 18
_journal_name_full 'Dalton transactions (Cambridge, England : 2003)'
_journal_page_first 5952
_journal_page_last 5964
_journal_paper_doi 10.1039/c8dt01856a
_journal_volume 48
_journal_year 2019
_chemical_formula_moiety 'C29 H30 Fe O2, C6 H6'
_chemical_formula_sum 'C35 H36 Fe O2'
_chemical_formula_weight 544.49
_space_group_crystal_system monoclinic
_space_group_IT_number 4
_space_group_name_Hall 'P 2yb'
_space_group_name_H-M_alt 'P 1 21 1'
_symmetry_space_group_name_Hall 'P 2yb'
_symmetry_space_group_name_H-M 'P 1 21 1'
_atom_sites_solution_hydrogens mixed
_atom_sites_solution_primary dual
_audit_creation_date 2016-09-22
_audit_creation_method
;
Olex2 1.2
(compiled 2016.09.09 svn.r3337 for OlexSys, GUI svn.r5227)
;
_audit_update_record
;
2018-05-08 deposited with the CCDC.
2018-11-22 downloaded from the CCDC.
;
_cell_angle_alpha 90
_cell_angle_beta 96.743(2)
_cell_angle_gamma 90
_cell_formula_units_Z 2
_cell_length_a 6.1976(6)
_cell_length_b 19.6861(19)
_cell_length_c 11.2319(11)
_cell_measurement_reflns_used 9976
_cell_measurement_temperature 120(2)
_cell_measurement_theta_max 28.20
_cell_measurement_theta_min 2.76
_cell_volume 1360.9(2)
_computing_cell_refinement 'SAINT v8.37A (Bruker, 2015)'
_computing_data_reduction 'SAINT v8.37A (Bruker, 2015)'
_computing_molecular_graphics 'Olex2 (Dolomanov et al., 2009)'
_computing_publication_material 'Olex2 (Dolomanov et al., 2009)'
_computing_structure_refinement 'ShelXL (Sheldrick, 2015)'
_computing_structure_solution 'ShelXT (Sheldrick, 2015)'
_diffrn_ambient_temperature 120.51
_diffrn_detector_area_resol_mean 8.33
_diffrn_measured_fraction_theta_full 1.000
_diffrn_measured_fraction_theta_max 0.999
_diffrn_measurement_device_type 'Bruker APEX-II CCD'
_diffrn_measurement_method '\f and \w scans'
_diffrn_radiation_monochromator 'curved graphite'
_diffrn_radiation_type MoK\a
_diffrn_radiation_wavelength 0.71073
_diffrn_reflns_av_R_equivalents 0.0291
_diffrn_reflns_av_unetI/netI 0.0332
_diffrn_reflns_Laue_measured_fraction_full 1.000
_diffrn_reflns_Laue_measured_fraction_max 0.999
_diffrn_reflns_limit_h_max 8
_diffrn_reflns_limit_h_min -8
_diffrn_reflns_limit_k_max 26
_diffrn_reflns_limit_k_min -26
_diffrn_reflns_limit_l_max 15
_diffrn_reflns_limit_l_min -15
_diffrn_reflns_number 26979
_diffrn_reflns_point_group_measured_fraction_full 1.000
_diffrn_reflns_point_group_measured_fraction_max 0.997
_diffrn_reflns_theta_full 26.000
_diffrn_reflns_theta_max 28.383
_diffrn_reflns_theta_min 1.826
_exptl_absorpt_coefficient_mu 0.585
_exptl_absorpt_correction_T_max 0.9973
_exptl_absorpt_correction_T_min 0.9087
_exptl_absorpt_correction_type numerical
_exptl_absorpt_process_details
;
SADABS-2014/5 (Bruker,2014/5) was used for absorption correction.
wR2(int) was 0.0578 before and 0.0527 after correction.
The Ratio of minimum to maximum transmission is 0.9112.
The \l/2 correction factor is Not present.
;
_exptl_crystal_colour red
_exptl_crystal_colour_primary red
_exptl_crystal_density_diffrn 1.329
_exptl_crystal_description tablet
_exptl_crystal_F_000 576
_exptl_crystal_size_max 0.189
_exptl_crystal_size_mid 0.167
_exptl_crystal_size_min 0.103
_refine_diff_density_max 0.302
_refine_diff_density_min -0.173
_refine_diff_density_rms 0.046
_refine_ls_abs_structure_details
;
 Flack x determined using 2915 quotients [(I+)-(I-)]/[(I+)+(I-)]
 (Parsons, Flack and Wagner, Acta Cryst. B69 (2013) 249-259).
;
_refine_ls_abs_structure_Flack 0.009(4)
_refine_ls_extinction_method none
_refine_ls_goodness_of_fit_ref 1.031
_refine_ls_hydrogen_treatment mixed
_refine_ls_matrix_type full
_refine_ls_number_parameters 347
_refine_ls_number_reflns 6805
_refine_ls_number_restraints 1
_refine_ls_restrained_S_all 1.031
_refine_ls_R_factor_all 0.0306
_refine_ls_R_factor_gt 0.0279
_refine_ls_shift/su_max 0.001
_refine_ls_shift/su_mean 0.000
_refine_ls_structure_factor_coef Fsqd
_refine_ls_weighting_details 'w=1/[\s^2^(Fo^2^)+(0.0438P)^2^] where P=(Fo^2^+2Fc^2^)/3'
_refine_ls_weighting_scheme calc
_refine_ls_wR_factor_gt 0.0685
_refine_ls_wR_factor_ref 0.0697
_reflns_Friedel_coverage 0.941
_reflns_Friedel_fraction_full 0.999
_reflns_Friedel_fraction_max 0.995
_reflns_number_gt 6408
_reflns_number_total 6805
_reflns_threshold_expression 'I > 2\s(I)'
_cod_data_source_file c8dt01856a2.cif
_cod_data_source_block pr1601
_cod_depositor_comments 'Adding full bibliography for 7048224--7048229.cif.'
_cod_database_code 7048226
_shelx_space_group_comment
;
The symmetry employed for this shelxl refinement is uniquely defined
by the following loop, which should always be used as a source of
symmetry information in preference to the above space-group names.
They are only intended as comments.
;
_shelx_estimated_absorpt_t_max 0.942
_shelx_estimated_absorpt_t_min 0.897
_olex2_refinement_description
;
1. Fixed Uiso
 At 1.2 times of:
  All C(H) groups, All C(H,H) groups
 At 1.5 times of:
  All C(H,H,H) groups, All O(H) groups
2.a Ternary CH refined with riding coordinates:
 C8(H8), C9(H9), C14(H14)
2.b Secondary CH2 refined with riding coordinates:
 C6(H6A,H6B), C7(H7A,H7B), C11(H11A,H11B), C12(H12A,H12B), C15(H15A,H15B)
2.c Aromatic/amide H refined with riding coordinates:
 C1(H1A), C2(H2), C4(H4), C19(H19), C21(H21), C22(H22), C23(H23), C24(H24),
 C25(H25), C26(H26), C27(H27), C28(H28), C29(H29), C30(H30), C31(H31), C32(H32),
  C33(H33), C34(H34), C35(H35)
2.d Idealised Me refined as rotating group:
 C18(H18A,H18B,H18C)
;
_shelx_shelxl_version_number 2016/4
_olex2_submission_special_instructions 'No special instructions were received'

loop_
_space_group_symop_operation_xyz
'x, y, z'
'-x, y+1/2, -z'

loop_
_atom_site_label
_atom_site_type_symbol
_atom_site_fract_x
_atom_site_fract_y
_atom_site_fract_z
_atom_site_U_iso_or_equiv
_atom_site_adp_type
_atom_site_occupancy
_atom_site_site_symmetry_order
_atom_site_calc_flag
_atom_site_refinement_flags_posn
Fe1 Fe 0.57652(5) 0.29650(2) 0.83147(2) 0.01904(8) Uani 1 1 d .
O1 O 0.5078(3) 0.59438(9) -0.18039(13) 0.0233(3) Uani 1 1 d .
H1 H 0.386(6) 0.5788(17) -0.197(3) 0.035 Uiso 1 1 d R
O2 O 1.1300(3) 0.52962(9) 0.75024(14) 0.0281(4) Uani 1 1 d .
C1 C 0.8785(3) 0.57567(11) 0.09243(19) 0.0188(4) Uani 1 1 d .
H1A H 1.021155 0.589976 0.122031 0.023 Uiso 1 1 calc R
C2 C 0.7951(4) 0.59338(12) -0.02339(19) 0.0208(4) Uani 1 1 d .
H2 H 0.880289 0.619055 -0.072180 0.025 Uiso 1 1 calc R
C3 C 0.5866(4) 0.57337(11) -0.06744(18) 0.0177(4) Uani 1 1 d .
C4 C 0.4669(3) 0.53367(10) 0.00391(19) 0.0161(4) Uani 1 1 d .
H4 H 0.325320 0.518996 -0.026940 0.019 Uiso 1 1 calc R
C5 C 0.5516(3) 0.51516(10) 0.11970(18) 0.0148(4) Uani 1 1 d .
C6 C 0.4115(3) 0.47134(12) 0.19106(18) 0.0172(4) Uani 1 1 d .
H6A H 0.359956 0.431524 0.141889 0.021 Uiso 1 1 calc R
H6B H 0.282300 0.497818 0.207192 0.021 Uiso 1 1 calc R
C7 C 0.5290(4) 0.44636(11) 0.30994(18) 0.0173(4) Uani 1 1 d .
H7A H 0.623426 0.407408 0.295344 0.021 Uiso 1 1 calc R
H7B H 0.421218 0.430730 0.362401 0.021 Uiso 1 1 calc R
C8 C 0.6664(3) 0.50332(10) 0.37201(17) 0.0141(4) Uani 1 1 d .
H8 H 0.572817 0.544393 0.376738 0.017 Uiso 1 1 calc R
C9 C 0.8519(3) 0.52075(10) 0.29551(17) 0.0147(4) Uani 1 1 d .
H9 H 0.941381 0.478678 0.291937 0.018 Uiso 1 1 calc R
C10 C 0.7594(3) 0.53736(10) 0.16738(17) 0.0151(4) Uani 1 1 d .
C11 C 1.0048(3) 0.57641(12) 0.35429(18) 0.0165(4) Uani 1 1 d .
H11A H 1.127944 0.582408 0.306524 0.020 Uiso 1 1 calc R
H11B H 0.924668 0.619953 0.352942 0.020 Uiso 1 1 calc R
C12 C 1.0938(3) 0.55960(11) 0.48374(19) 0.0186(4) Uani 1 1 d .
H12A H 1.191203 0.519682 0.484935 0.022 Uiso 1 1 calc R
H12B H 1.179495 0.598492 0.519602 0.022 Uiso 1 1 calc R
C13 C 0.9073(3) 0.54436(10) 0.55728(18) 0.0151(4) Uani 1 1 d .
C14 C 0.7697(3) 0.48525(10) 0.49795(17) 0.0150(4) Uani 1 1 d .
H14 H 0.874276 0.447578 0.487866 0.018 Uiso 1 1 calc R
C15 C 0.6323(3) 0.46148(11) 0.59640(18) 0.0179(4) Uani 1 1 d .
H15A H 0.503934 0.490975 0.600184 0.021 Uiso 1 1 calc R
H15B H 0.583962 0.413830 0.583638 0.021 Uiso 1 1 calc R
C16 C 0.7939(3) 0.46858(11) 0.70814(18) 0.0175(4) Uani 1 1 d .
C17 C 0.9674(4) 0.51592(12) 0.68164(18) 0.0178(4) Uani 1 1 d .
C18 C 0.7727(4) 0.60919(11) 0.57484(19) 0.0191(4) Uani 1 1 d .
H18A H 0.867185 0.643896 0.616041 0.029 Uiso 1 1 calc GR
H18B H 0.655531 0.598190 0.623119 0.029 Uiso 1 1 calc GR
H18C H 0.710182 0.626469 0.496478 0.029 Uiso 1 1 calc GR
C19 C 0.7979(4) 0.43989(11) 0.81707(18) 0.0184(4) Uani 1 1 d .
H19 H 0.925210 0.448245 0.870854 0.022 Uiso 1 1 calc R
C20 C 0.6345(4) 0.39789(11) 0.8638(2) 0.0186(4) Uani 1 1 d .
C21 C 0.6730(4) 0.35962(11) 0.97286(19) 0.0218(4) Uani 1 1 d .
H21 H 0.806346 0.357366 1.023946 0.026 Uiso 1 1 calc R
C22 C 0.4784(4) 0.32582(13) 0.9912(2) 0.0272(5) Uani 1 1 d .
H22 H 0.458622 0.296687 1.056471 0.033 Uiso 1 1 calc R
C23 C 0.3179(4) 0.34291(13) 0.8954(2) 0.0288(5) Uani 1 1 d .
H23 H 0.171412 0.327672 0.885968 0.035 Uiso 1 1 calc R
C24 C 0.4136(4) 0.38668(12) 0.8160(2) 0.0241(5) Uani 1 1 d .
H24 H 0.343016 0.405288 0.743663 0.029 Uiso 1 1 calc R
C25 C 0.7828(4) 0.26316(13) 0.7157(2) 0.0304(5) Uani 1 1 d .
H25 H 0.890658 0.289650 0.683899 0.036 Uiso 1 1 calc R
C26 C 0.5642(5) 0.25525(15) 0.6639(2) 0.0362(6) Uani 1 1 d .
H26 H 0.500092 0.275114 0.591137 0.043 Uiso 1 1 calc R
C27 C 0.4585(5) 0.21230(15) 0.7405(3) 0.0411(7) Uani 1 1 d .
H27 H 0.310464 0.198693 0.728335 0.049 Uiso 1 1 calc R
C28 C 0.6110(6) 0.19347(14) 0.8372(3) 0.0406(8) Uani 1 1 d .
H28 H 0.583791 0.164573 0.901537 0.049 Uiso 1 1 calc R
C29 C 0.8123(5) 0.22472(13) 0.8230(2) 0.0328(6) Uani 1 1 d .
H29 H 0.943161 0.220642 0.875740 0.039 Uiso 1 1 calc R
C30 C 1.1526(4) 0.29663(19) 0.2726(2) 0.0398(6) Uani 1 1 d .
H30 H 1.287104 0.317724 0.262429 0.048 Uiso 1 1 calc R
C31 C 1.0518(5) 0.25550(15) 0.1844(3) 0.0400(7) Uani 1 1 d .
H31 H 1.118625 0.247741 0.113759 0.048 Uiso 1 1 calc R
C32 C 0.8568(5) 0.22551(15) 0.1966(3) 0.0381(6) Uani 1 1 d .
H32 H 0.789544 0.197144 0.134612 0.046 Uiso 1 1 calc R
C33 C 0.7581(5) 0.23616(16) 0.2977(3) 0.0426(7) Uani 1 1 d .
H33 H 0.622054 0.215510 0.305880 0.051 Uiso 1 1 calc R
C34 C 0.8580(6) 0.27736(19) 0.3884(3) 0.0553(10) Uani 1 1 d .
H34 H 0.789780 0.285124 0.458633 0.066 Uiso 1 1 calc R
C35 C 1.0575(5) 0.30722(17) 0.3765(3) 0.0464(8) Uani 1 1 d .
H35 H 1.127760 0.334625 0.439013 0.056 Uiso 1 1 calc R

loop_
_atom_site_aniso_label
_atom_site_aniso_U_11
_atom_site_aniso_U_22
_atom_site_aniso_U_33
_atom_site_aniso_U_23
_atom_site_aniso_U_13
_atom_site_aniso_U_12
Fe1 0.02241(15) 0.01554(14) 0.02004(14) 0.00033(13) 0.00608(10) -0.00156(14)
O1 0.0207(8) 0.0320(9) 0.0164(7) 0.0045(6) -0.0014(6) -0.0044(7)
O2 0.0253(9) 0.0331(9) 0.0225(8) 0.0079(7) -0.0118(7) -0.0086(7)
C1 0.0147(10) 0.0206(10) 0.0210(10) -0.0003(8) 0.0019(8) -0.0039(8)
C2 0.0205(11) 0.0223(11) 0.0200(10) 0.0024(8) 0.0047(8) -0.0043(8)
C3 0.0213(11) 0.0197(10) 0.0123(9) -0.0012(7) 0.0024(8) 0.0015(8)
C4 0.0141(10) 0.0168(11) 0.0169(9) -0.0046(8) -0.0005(8) -0.0011(8)
C5 0.0157(10) 0.0139(9) 0.0153(9) -0.0037(7) 0.0032(8) -0.0002(7)
C6 0.0150(10) 0.0216(10) 0.0147(9) -0.0034(8) 0.0007(7) -0.0054(8)
C7 0.0176(10) 0.0172(9) 0.0166(9) 0.0005(8) -0.0001(8) -0.0055(8)
C8 0.0132(9) 0.0148(9) 0.0138(8) -0.0010(7) -0.0003(7) -0.0008(7)
C9 0.0118(9) 0.0155(9) 0.0162(9) -0.0008(7) -0.0005(7) -0.0008(7)
C10 0.0139(9) 0.0150(9) 0.0165(9) -0.0021(7) 0.0021(7) -0.0005(8)
C11 0.0116(9) 0.0204(10) 0.0172(10) -0.0016(8) 0.0007(8) -0.0044(8)
C12 0.0141(10) 0.0201(11) 0.0201(10) 0.0018(8) -0.0038(8) -0.0011(8)
C13 0.0143(9) 0.0147(10) 0.0151(9) 0.0014(7) -0.0029(7) -0.0018(7)
C14 0.0144(9) 0.0137(9) 0.0163(9) 0.0015(7) -0.0008(7) -0.0014(7)
C15 0.0166(10) 0.0193(10) 0.0168(9) 0.0029(7) -0.0023(8) -0.0032(8)
C16 0.0172(10) 0.0155(9) 0.0189(9) 0.0012(8) -0.0021(8) 0.0003(8)
C17 0.0202(11) 0.0162(10) 0.0158(10) 0.0015(8) -0.0033(8) 0.0018(8)
C18 0.0240(11) 0.0150(10) 0.0179(9) -0.0015(8) 0.0003(8) 0.0004(8)
C19 0.0201(11) 0.0151(10) 0.0186(9) 0.0013(8) -0.0034(8) 0.0023(8)
C20 0.0232(11) 0.0156(11) 0.0166(9) 0.0002(8) 0.0003(8) 0.0019(8)
C21 0.0300(13) 0.0190(10) 0.0168(10) 0.0007(8) 0.0048(9) 0.0027(9)
C22 0.0338(13) 0.0272(11) 0.0229(11) 0.0024(9) 0.0127(10) 0.0018(10)
C23 0.0234(12) 0.0301(13) 0.0344(13) 0.0019(10) 0.0101(10) 0.0022(10)
C24 0.0214(11) 0.0232(11) 0.0280(11) 0.0033(9) 0.0040(9) 0.0041(9)
C25 0.0364(14) 0.0257(12) 0.0317(12) -0.0088(10) 0.0149(11) -0.0035(11)
C26 0.0428(16) 0.0404(15) 0.0252(12) -0.0113(11) 0.0035(11) -0.0064(12)
C27 0.0417(16) 0.0325(14) 0.0508(17) -0.0203(13) 0.0126(13) -0.0161(12)
C28 0.067(2) 0.0142(13) 0.0458(18) -0.0018(10) 0.0263(16) -0.0067(12)
C29 0.0404(15) 0.0209(12) 0.0383(14) -0.0040(10) 0.0103(11) 0.0069(10)
C30 0.0386(13) 0.0292(12) 0.0533(15) -0.0048(17) 0.0123(11) -0.0037(16)
C31 0.0508(18) 0.0351(15) 0.0363(13) 0.0004(12) 0.0139(12) -0.0066(13)
C32 0.0399(15) 0.0333(15) 0.0392(14) 0.0066(11) -0.0033(12) -0.0039(12)
C33 0.0275(14) 0.0393(16) 0.0621(19) 0.0156(14) 0.0093(13) 0.0067(12)
C34 0.061(2) 0.066(3) 0.0436(16) 0.0065(15) 0.0249(15) 0.0217(17)
C35 0.0542(19) 0.040(2) 0.0434(15) -0.0090(13) -0.0024(13) 0.0062(14)

loop_
_atom_type_symbol
_atom_type_description
_atom_type_scat_dispersion_real
_atom_type_scat_dispersion_imag
_atom_type_scat_source
C C 0.0033 0.0016 'International Tables Vol C Tables 4.2.6.8 and 6.1.1.4'
H H 0.0000 0.0000 'International Tables Vol C Tables 4.2.6.8 and 6.1.1.4'
Fe Fe 0.3463 0.8444 'International Tables Vol C Tables 4.2.6.8 and 6.1.1.4'
O O 0.0106 0.0060 'International Tables Vol C Tables 4.2.6.8 and 6.1.1.4'

loop_
_geom_angle_atom_site_label_1
_geom_angle_atom_site_label_2
_geom_angle_atom_site_label_3
_geom_angle
C21 Fe1 C20 40.91(9)
C22 Fe1 C20 68.53(9)
C22 Fe1 C21 40.41(10)
C22 Fe1 C23 40.55(10)
C23 Fe1 C20 68.40(10)
C23 Fe1 C21 68.10(10)
C24 Fe1 C20 40.83(10)
C24 Fe1 C21 68.58(9)
C24 Fe1 C22 68.51(10)
C24 Fe1 C23 40.64(9)
C24 Fe1 C26 107.64(11)
C24 Fe1 C28 156.52(12)
C24 Fe1 C29 161.39(10)
C25 Fe1 C20 108.45(10)
C25 Fe1 C21 122.84(10)
C25 Fe1 C22 157.72(11)
C25 Fe1 C23 160.75(11)
C25 Fe1 C24 124.60(10)
C25 Fe1 C26 40.70(11)
C25 Fe1 C27 68.45(11)
C25 Fe1 C28 68.19(11)
C25 Fe1 C29 40.64(11)
C26 Fe1 C20 122.44(11)
C26 Fe1 C21 158.55(10)
C26 Fe1 C22 159.73(11)
C26 Fe1 C23 123.67(12)
C26 Fe1 C29 68.39(12)
C27 Fe1 C20 157.63(12)
C27 Fe1 C21 159.52(11)
C27 Fe1 C22 122.94(12)
C27 Fe1 C23 106.81(12)
C27 Fe1 C24 121.36(12)
C27 Fe1 C26 40.72(12)
C27 Fe1 C28 40.28(13)
C27 Fe1 C29 68.32(12)
C28 Fe1 C20 161.03(12)
C28 Fe1 C21 123.94(11)
C28 Fe1 C22 107.09(11)
C28 Fe1 C23 121.07(12)
C28 Fe1 C26 68.06(12)
C28 Fe1 C29 40.61(12)
C29 Fe1 C20 124.72(11)
C29 Fe1 C21 108.07(10)
C29 Fe1 C22 121.63(10)
C29 Fe1 C23 156.77(10)
C3 O1 H1 109(2)
C2 C1 H1A 118.9
C2 C1 C10 122.3(2)
C10 C1 H1A 118.9
C1 C2 H2 120.2
C3 C2 C1 119.52(19)
C3 C2 H2 120.2
O1 C3 C2 117.47(19)
O1 C3 C4 123.1(2)
C2 C3 C4 119.40(19)
C3 C4 H4 119.5
C5 C4 C3 121.08(19)
C5 C4 H4 119.5
C4 C5 C6 117.76(18)
C4 C5 C10 120.17(18)
C10 C5 C6 122.07(18)
C5 C6 H6A 108.8
C5 C6 H6B 108.8
C5 C6 C7 113.70(17)
H6A C6 H6B 107.7
C7 C6 H6A 108.8
C7 C6 H6B 108.8
C6 C7 H7A 109.6
C6 C7 H7B 109.6
C6 C7 C8 110.26(17)
H7A C7 H7B 108.1
C8 C7 H7A 109.6
C8 C7 H7B 109.6
C7 C8 H8 108.8
C7 C8 C9 108.62(16)
C9 C8 H8 108.8
C14 C8 C7 113.80(17)
C14 C8 H8 108.8
C14 C8 C9 107.89(15)
C8 C9 H9 106.8
C10 C9 C8 110.48(16)
C10 C9 H9 106.8
C10 C9 C11 113.32(17)
C11 C9 C8 112.16(16)
C11 C9 H9 106.8
C1 C10 C5 117.49(18)
C1 C10 C9 121.14(18)
C5 C10 C9 121.36(17)
C9 C11 H11A 109.0
C9 C11 H11B 109.0
H11A C11 H11B 107.8
C12 C11 C9 112.79(18)
C12 C11 H11A 109.0
C12 C11 H11B 109.0
C11 C12 H12A 109.6
C11 C12 H12B 109.6
H12A C12 H12B 108.1
C13 C12 C11 110.19(16)
C13 C12 H12A 109.6
C13 C12 H12B 109.6
C12 C13 C14 109.19(18)
C12 C13 C18 111.10(17)
C14 C13 C18 113.37(17)
C17 C13 C12 116.91(17)
C17 C13 C14 100.56(17)
C17 C13 C18 105.40(17)
C8 C14 C13 112.00(17)
C8 C14 H14 106.0
C8 C14 C15 121.85(17)
C13 C14 H14 106.0
C15 C14 C13 103.99(16)
C15 C14 H14 106.0
C14 C15 H15A 111.5
C14 C15 H15B 111.5
H15A C15 H15B 109.3
C16 C15 C14 101.44(16)
C16 C15 H15A 111.5
C16 C15 H15B 111.5
C17 C16 C15 108.44(17)
C19 C16 C15 130.8(2)
C19 C16 C17 120.75(19)
O2 C17 C13 126.6(2)
O2 C17 C16 125.17(19)
C16 C17 C13 108.26(18)
C13 C18 H18A 109.5
C13 C18 H18B 109.5
C13 C18 H18C 109.5
H18A C18 H18B 109.5
H18A C18 H18C 109.5
H18B C18 H18C 109.5
C16 C19 H19 115.5
C16 C19 C20 128.9(2)
C20 C19 H19 115.5
C19 C20 Fe1 127.18(16)
C21 C20 Fe1 69.42(13)
C21 C20 C19 123.7(2)
C24 C20 Fe1 69.09(13)
C24 C20 C19 129.1(2)
C24 C20 C21 107.2(2)
Fe1 C21 H21 126.4
C20 C21 Fe1 69.67(13)
C20 C21 H21 125.9
C22 C21 Fe1 69.59(14)
C22 C21 C20 108.2(2)
C22 C21 H21 125.9
Fe1 C22 H22 125.8
C21 C22 Fe1 70.01(13)
C21 C22 H22 125.9
C21 C22 C23 108.2(2)
C23 C22 Fe1 69.84(14)
C23 C22 H22 125.9
Fe1 C23 H23 126.7
C22 C23 Fe1 69.61(14)
C22 C23 H23 125.9
C22 C23 C24 108.2(2)
C24 C23 Fe1 69.40(13)
C24 C23 H23 125.9
Fe1 C24 H24 125.6
C20 C24 Fe1 70.08(13)
C20 C24 H24 125.9
C23 C24 Fe1 69.96(14)
C23 C24 C20 108.1(2)
C23 C24 H24 125.9
Fe1 C25 H25 125.8
C26 C25 Fe1 69.90(14)
C26 C25 H25 125.9
C29 C25 Fe1 69.94(14)
C29 C25 H25 125.9
C29 C25 C26 108.2(2)
Fe1 C26 H26 126.6
C25 C26 Fe1 69.40(13)
C25 C26 H26 126.2
C25 C26 C27 107.7(3)
C27 C26 Fe1 69.44(15)
C27 C26 H26 126.2
Fe1 C27 H27 125.8
C26 C27 Fe1 69.84(15)
C26 C27 H27 126.0
C28 C27 Fe1 69.94(16)
C28 C27 C26 108.0(3)
C28 C27 H27 126.0
Fe1 C28 H28 126.3
C27 C28 Fe1 69.78(17)
C27 C28 H28 125.7
C27 C28 C29 108.6(3)
C29 C28 Fe1 69.82(15)
C29 C28 H28 125.7
Fe1 C29 H29 126.3
C25 C29 Fe1 69.42(14)
C25 C29 C28 107.5(3)
C25 C29 H29 126.3
C28 C29 Fe1 69.57(16)
C28 C29 H29 126.3
C31 C30 H30 120.2
C31 C30 C35 119.6(3)
C35 C30 H30 120.2
C30 C31 H31 119.5
C32 C31 C30 121.1(3)
C32 C31 H31 119.5
C31 C32 H32 119.9
C31 C32 C33 120.3(3)
C33 C32 H32 119.9
C32 C33 H33 120.2
C32 C33 C34 119.6(3)
C34 C33 H33 120.2
C33 C34 H34 120.0
C33 C34 C35 120.1(3)
C35 C34 H34 120.0
C30 C35 C34 119.3(3)
C30 C35 H35 120.3
C34 C35 H35 120.3

loop_
_geom_bond_atom_site_label_1
_geom_bond_atom_site_label_2
_geom_bond_distance
Fe1 C20 2.053(2)
Fe1 C21 2.050(2)
Fe1 C22 2.044(2)
Fe1 C23 2.047(2)
Fe1 C24 2.040(2)
Fe1 C25 2.036(2)
Fe1 C26 2.043(2)
Fe1 C27 2.038(3)
Fe1 C28 2.040(3)
Fe1 C29 2.043(3)
O1 H1 0.81(3)
O1 C3 1.369(3)
O2 C17 1.224(3)
C1 H1A 0.9500
C1 C2 1.387(3)
C1 C10 1.403(3)
C2 H2 0.9500
C2 C3 1.386(3)
C3 C4 1.394(3)
C4 H4 0.9500
C4 C5 1.392(3)
C5 C6 1.518(3)
C5 C10 1.405(3)
C6 H6A 0.9900
C6 H6B 0.9900
C6 C7 1.525(3)
C7 H7A 0.9900
C7 H7B 0.9900
C7 C8 1.526(3)
C8 H8 1.0000
C8 C9 1.553(3)
C8 C14 1.525(3)
C9 H9 1.0000
C9 C10 1.521(3)
C9 C11 1.545(3)
C11 H11A 0.9900
C11 H11B 0.9900
C11 C12 1.530(3)
C12 H12A 0.9900
C12 H12B 0.9900
C12 C13 1.527(3)
C13 C14 1.546(3)
C13 C17 1.510(3)
C13 C18 1.550(3)
C14 H14 1.0000
C14 C15 1.545(3)
C15 H15A 0.9900
C15 H15B 0.9900
C15 C16 1.517(3)
C16 C17 1.480(3)
C16 C19 1.345(3)
C18 H18A 0.9800
C18 H18B 0.9800
C18 H18C 0.9800
C19 H19 0.9500
C19 C20 1.453(3)
C20 C21 1.434(3)
C20 C24 1.428(3)
C21 H21 0.9500
C21 C22 1.414(3)
C22 H22 0.9500
C22 C23 1.418(4)
C23 H23 0.9500
C23 C24 1.419(3)
C24 H24 0.9500
C25 H25 0.9500
C25 C26 1.419(4)
C25 C29 1.417(4)
C26 H26 0.9500
C26 C27 1.420(4)
C27 H27 0.9500
C27 C28 1.404(5)
C28 H28 0.9500
C28 C29 1.417(4)
C29 H29 0.9500
C30 H30 0.9500
C30 C31 1.372(4)
C30 C35 1.383(4)
C31 H31 0.9500
C31 C32 1.366(4)
C32 H32 0.9500
C32 C33 1.368(4)
C33 H33 0.9500
C33 C34 1.389(5)
C34 H34 0.9500
C34 C35 1.390(5)
C35 H35 0.9500

loop_
_geom_torsion_atom_site_label_1
_geom_torsion_atom_site_label_2
_geom_torsion_atom_site_label_3
_geom_torsion_atom_site_label_4
_geom_torsion
Fe1 C20 C21 C22 -59.11(16)
Fe1 C20 C24 C23 59.87(17)
Fe1 C21 C22 C23 -59.62(17)
Fe1 C22 C23 C24 -58.82(17)
Fe1 C23 C24 C20 -59.95(16)
Fe1 C25 C26 C27 -59.11(19)
Fe1 C25 C29 C28 59.39(18)
Fe1 C26 C27 C28 -59.8(2)
Fe1 C27 C28 C29 -59.18(19)
Fe1 C28 C29 C25 -59.30(17)
O1 C3 C4 C5 -178.1(2)
C1 C2 C3 O1 177.4(2)
C1 C2 C3 C4 -2.3(3)
C2 C1 C10 C5 2.0(3)
C2 C1 C10 C9 -177.9(2)
C2 C3 C4 C5 1.5(3)
C3 C4 C5 C6 -179.48(19)
C3 C4 C5 C10 1.0(3)
C4 C5 C6 C7 172.59(18)
C4 C5 C10 C1 -2.7(3)
C4 C5 C10 C9 177.10(18)
C5 C6 C7 C8 42.0(2)
C6 C5 C10 C1 177.82(19)
C6 C5 C10 C9 -2.4(3)
C6 C7 C8 C9 -66.2(2)
C6 C7 C8 C14 173.56(16)
C7 C8 C9 C10 54.6(2)
C7 C8 C9 C11 -177.92(17)
C7 C8 C14 C13 179.98(17)
C7 C8 C14 C15 -56.1(3)
C8 C9 C10 C1 158.49(19)
C8 C9 C10 C5 -21.3(3)
C8 C9 C11 C12 53.1(2)
C8 C14 C15 C16 -165.42(18)
C9 C8 C14 C13 59.4(2)
C9 C8 C14 C15 -176.71(17)
C9 C11 C12 C13 -54.1(2)
C10 C1 C2 C3 0.5(3)
C10 C5 C6 C7 -7.9(3)
C10 C9 C11 C12 179.08(17)
C11 C9 C10 C1 31.7(3)
C11 C9 C10 C5 -148.15(19)
C11 C12 C13 C14 57.3(2)
C11 C12 C13 C17 170.48(19)
C11 C12 C13 C18 -68.5(2)
C12 C13 C14 C8 -62.2(2)
C12 C13 C14 C15 164.39(15)
C12 C13 C17 O2 34.3(3)
C12 C13 C17 C16 -146.35(19)
C13 C14 C15 C16 -37.9(2)
C14 C8 C9 C10 178.41(16)
C14 C8 C9 C11 -54.1(2)
C14 C13 C17 O2 152.3(2)
C14 C13 C17 C16 -28.3(2)
C14 C15 C16 C17 20.3(2)
C14 C15 C16 C19 -159.6(2)
C15 C16 C17 O2 -175.4(2)
C15 C16 C17 C13 5.2(2)
C15 C16 C19 C20 -6.6(4)
C16 C19 C20 Fe1 79.1(3)
C16 C19 C20 C21 167.7(2)
C16 C19 C20 C24 -13.1(4)
C17 C13 C14 C8 174.27(16)
C17 C13 C14 C15 40.9(2)
C17 C16 C19 C20 173.4(2)
C18 C13 C14 C8 62.2(2)
C18 C13 C14 C15 -71.2(2)
C18 C13 C17 O2 -89.7(3)
C18 C13 C17 C16 89.7(2)
C19 C16 C17 O2 4.5(4)
C19 C16 C17 C13 -174.8(2)
C19 C20 C21 Fe1 -121.7(2)
C19 C20 C21 C22 179.2(2)
C19 C20 C24 Fe1 121.5(2)
C19 C20 C24 C23 -178.6(2)
C20 C21 C22 Fe1 59.16(16)
C20 C21 C22 C23 -0.5(3)
C21 C20 C24 Fe1 -59.16(15)
C21 C20 C24 C23 0.7(3)
C21 C22 C23 Fe1 59.72(16)
C21 C22 C23 C24 0.9(3)
C22 C23 C24 Fe1 58.95(17)
C22 C23 C24 C20 -1.0(3)
C24 C20 C21 Fe1 58.95(16)
C24 C20 C21 C22 -0.2(3)
C25 C26 C27 Fe1 59.08(18)
C25 C26 C27 C28 -0.7(3)
C26 C25 C29 Fe1 -59.67(18)
C26 C25 C29 C28 -0.3(3)
C26 C27 C28 Fe1 59.7(2)
C26 C27 C28 C29 0.5(3)
C27 C28 C29 Fe1 59.2(2)
C27 C28 C29 C25 -0.1(3)
C29 C25 C26 Fe1 59.69(17)
C29 C25 C26 C27 0.6(3)
C30 C31 C32 C33 0.1(5)
C31 C30 C35 C34 -1.7(5)
C31 C32 C33 C34 -0.4(5)
C32 C33 C34 C35 -0.3(5)
C33 C34 C35 C30 1.4(5)
C35 C30 C31 C32 1.0(5)
